data_2022044
loop_
_publ_author_name
'Jha, Kunal Kumar'
'Gruza, Barbara'
'Kumar, Prashant'
'Chodkiewicz, Michal Leszek'
'Dominiak, Paulina Maria'

_publ_section_title
;
 TAAM: a reliable and user friendly tool for hydrogen-atom location using
 routine X-ray diffraction data
;
_journal_issue 3
_journal_name_full 'Acta Crystallographica Section B Structural Science, Crystal Engineering and Materials'
_journal_paper_doi 10.1107/S2052520620002917
_journal_volume 76
_journal_year 2020
_chemical_absolute_configuration unk
_chemical_formula_moiety 'C5 H12 O5'
_chemical_formula_sum 'C5 H12 O5'
_chemical_formula_weight 152.15
_space_group_crystal_system orthorhombic
_space_group_IT_number 19
_space_group_name_Hall 'P 2ac 2ab'
_space_group_name_H-M_alt 'P 21 21 21'
_symmetry_Int_Tables_number 19
_audit_creation_date 2019-09-27
_audit_creation_method
;
Olex2 1.2
(compiled 2018.05.29 svn.r3508 for OlexSys, GUI svn.r5506)
;
_cell_angle_alpha 90
_cell_angle_beta 90
_cell_angle_gamma 90
_cell_formula_units_Z 4
_cell_length_a 8.264(4)
_cell_length_b 8.901(2)
_cell_length_c 8.9223(14)
_cell_measurement_temperature 122.4(5)
_cell_volume 656.3(4)
_computing_molecular_graphics 'Olex2 (Dolomanov et al., 2009)'
_computing_publication_material 'Olex2 (Dolomanov et al., 2009)'
_computing_structure_refinement 'olex2.refine (Bourhis et al., 2015)'
_diffrn_ambient_temperature 122.4(5)
_diffrn_measured_fraction_theta_full 1.0000
_diffrn_measured_fraction_theta_max 1.0000
_diffrn_measurement_device_type 'Enraf Nonius CAD4'
_diffrn_radiation_type MoK\a
_diffrn_radiation_wavelength 0.71073
_diffrn_reflns_av_R_equivalents 0.0000
_diffrn_reflns_av_unetI/netI 0.0312
_diffrn_reflns_limit_h_max 20
_diffrn_reflns_limit_h_min 0
_diffrn_reflns_limit_k_max 21
_diffrn_reflns_limit_k_min 0
_diffrn_reflns_limit_l_max 21
_diffrn_reflns_limit_l_min -21
_diffrn_reflns_number 9942
_diffrn_reflns_theta_full 26.4971
_diffrn_reflns_theta_max 26.50
_diffrn_reflns_theta_min 3.23
_exptl_absorpt_coefficient_mu 0.139
_exptl_crystal_density_diffrn 1.5397
_exptl_crystal_F_000 328.2707
_refine_diff_density_max 0.0828
_refine_diff_density_min -0.1124
_refine_diff_density_rms 0.0322
_refine_ls_abs_structure_details 'Flack, H. D. (1983). Acta Cryst. A39, 876-881.'
_refine_ls_abs_structure_Flack -0.5(3)
_refine_ls_d_res_high 0.7965
_refine_ls_d_res_low 6.3015
_refine_ls_goodness_of_fit_ref 1.0759
_refine_ls_hydrogen_treatment refall
_refine_ls_matrix_type full
_refine_ls_number_constraints 0
_refine_ls_number_parameters 139
_refine_ls_number_reflns 1355
_refine_ls_number_restraints 0
_refine_ls_restrained_S_all 1.0759
_refine_ls_R_factor_all 0.0101
_refine_ls_R_factor_gt 0.0100
_refine_ls_shift/su_max 0.0002
_refine_ls_shift/su_mean 0.0000
_refine_ls_structure_factor_coef Fsqd
_refine_ls_weighting_details 'w=1/[\s^2^(Fo^2^)+(0.0077P)^2^] where P=(Fo^2^+2Fc^2^)/3'
_refine_ls_weighting_scheme calc
_refine_ls_wR_factor_gt 0.0247
_refine_ls_wR_factor_ref 0.0247
_reflns_Friedel_coverage 1.000
_reflns_limit_h_max 10
_reflns_limit_h_min -10
_reflns_limit_k_max 11
_reflns_limit_k_min -11
_reflns_limit_l_max 11
_reflns_limit_l_min -11
_reflns_number_gt 1347
_reflns_number_total 1355
_reflns_threshold_expression I>=2u(I)
_cod_data_source_file 81_TAAM_iso_0.8.cif
_cod_data_source_block 81_TAAM_iso_0.8
_cod_original_sg_symbol_Hall ' P 2ac 2ab'
_cod_database_code 2022044
_olex2_refinement_description
;
;
_olex2_submission_special_instructions 'No special instructions were received'

loop_
_space_group_symop_id
_space_group_symop_operation_xyz
1 x,y,z
2 x+1/2,-y+1/2,-z
3 -x,y+1/2,-z+1/2
4 -x+1/2,-y,z+1/2

loop_
_atom_site_label
_atom_site_type_symbol
_atom_site_fract_x
_atom_site_fract_y
_atom_site_fract_z
_atom_site_U_iso_or_equiv
_atom_site_adp_type
_atom_site_occupancy
_atom_site_refinement_flags_posn
O1 O 0.67846(4) 0.22888(4) 0.42147(4) 0.01154(7) Uani 1.000000 .
H1 H 0.7513(9) 0.2440(8) 0.3407(9) 0.0254(18) Uiso 1.000000 .
O2 O 0.61467(4) 0.43589(4) 0.18246(4) 0.01174(7) Uani 1.000000 .
H2 H 0.6504(9) 0.4161(8) 0.0854(10) 0.0291(18) Uiso 1.000000 .
O3 O 0.31822(4) 0.43131(4) 0.04035(3) 0.01123(7) Uani 1.000000 .
H3 H 0.3285(9) 0.5383(10) 0.0455(8) 0.0301(18) Uiso 1.000000 .
O4 O 0.22920(4) 0.12963(4) 0.10864(4) 0.01106(7) Uani 1.000000 .
H4 H 0.2762(9) 0.0548(8) 0.1641(8) 0.0216(16) Uiso 1.000000 .
O5 O -0.08856(4) 0.20517(4) 0.21586(4) 0.01279(7) Uani 1.000000 .
H5 H -0.1174(9) 0.1602(8) 0.1252(9) 0.0272(18) Uiso 1.000000 .
C1 C 0.52456(5) 0.29371(5) 0.39061(5) 0.01103(9) Uani 1.000000 .
H1a H 0.4337(9) 0.2170(8) 0.4347(8) 0.0315(18) Uiso 1.000000 .
H1b H 0.5127(9) 0.4026(9) 0.4503(8) 0.0305(17) Uiso 1.000000 .
C2 C 0.50063(5) 0.32276(5) 0.22446(5) 0.00919(9) Uani 1.000000 .
H2a H 0.5265(7) 0.2167(8) 0.1622(7) 0.0191(15) Uiso 1.000000 .
C3 C 0.32775(5) 0.37544(5) 0.18996(5) 0.00925(9) Uani 1.000000 .
H3a H 0.2968(7) 0.4667(7) 0.2684(8) 0.0211(15) Uiso 1.000000 .
C4 C 0.20082(5) 0.25185(5) 0.21023(5) 0.00934(9) Uani 1.000000 .
H4a H 0.2069(8) 0.2088(8) 0.3245(8) 0.0266(17) Uiso 1.000000 .
C5 C 0.03191(5) 0.31487(5) 0.18554(5) 0.01177(9) Uani 1.000000 .
H5a H 0.0215(8) 0.3587(8) 0.0726(8) 0.0312(18) Uiso 1.000000 .
H5b H 0.0121(9) 0.4083(8) 0.2648(9) 0.0318(17) Uiso 1.000000 .

loop_
_atom_site_aniso_label
_atom_site_aniso_U_11
_atom_site_aniso_U_22
_atom_site_aniso_U_33
_atom_site_aniso_U_12
_atom_site_aniso_U_13
_atom_site_aniso_U_23
O1 0.00988(14) 0.01502(15) 0.00972(14) 0.00038(12) -0.00143(12) 0.00021(12)
O2 0.01012(14) 0.01331(16) 0.01178(15) -0.00251(12) -0.00005(12) -0.00057(13)
O3 0.01148(15) 0.01289(15) 0.00931(15) 0.00080(13) -0.00028(11) -0.00000(11)
O4 0.01071(15) 0.01110(15) 0.01137(15) 0.00115(12) -0.00148(12) -0.00150(13)
O5 0.00862(14) 0.01684(17) 0.01292(16) -0.00061(12) 0.00159(12) -0.00120(13)
C1 0.0095(2) 0.0152(2) 0.0085(2) 0.00038(16) 0.00022(15) -0.00053(17)
C2 0.00812(17) 0.01115(18) 0.0083(2) -0.00044(14) -0.00036(15) -0.00102(15)
C3 0.00848(19) 0.01035(18) 0.00891(19) 0.00025(15) -0.00029(15) -0.00144(16)
C4 0.00798(18) 0.0114(2) 0.00868(19) 0.00009(16) -0.00025(14) -0.00053(15)
C5 0.00855(19) 0.01260(19) 0.0142(2) 0.00123(16) -0.00024(16) -0.00158(17)

loop_
_atom_type_symbol
_atom_type_description
_atom_type_scat_dispersion_real
_atom_type_scat_dispersion_imag
_atom_type_scat_source
_atom_type_scat_dispersion_source
C C 0.00347 0.00161 'Clementi & Roetti, C., At. Data Nucl. Data Tables 1974, 14, (177-478); Clementi & Raimondi, J. Chem. Phys., 1963, 38, (2686-2689)' 'Henke, Gullikson and Davis, At. Data and Nucl. Data Tables, 1993, 54, 2'
H H 0.00000 0.00000 'Clementi & Roetti, C., At. Data Nucl. Data Tables 1974, 14, (177-478); Clementi & Raimondi, J. Chem. Phys., 1963, 38, (2686-2689)' 'Henke, Gullikson and Davis, At. Data and Nucl. Data Tables, 1993, 54, 2'
N N 0.00653 0.00323 'Clementi & Roetti, C., At. Data Nucl. Data Tables 1974, 14, (177-478); Clementi & Raimondi, J. Chem. Phys., 1963, 38, (2686-2689)' 'Henke, Gullikson and Davis, At. Data and Nucl. Data Tables, 1993, 54, 2'
O O 0.01158 0.00611 'Clementi & Roetti, C., At. Data Nucl. Data Tables 1974, 14, (177-478); Clementi & Raimondi, J. Chem. Phys., 1963, 38, (2686-2689)' 'Henke, Gullikson and Davis, At. Data and Nucl. Data Tables, 1993, 54, 2'

loop_
_geom_angle_atom_site_label_1
_geom_angle_atom_site_label_2
_geom_angle_atom_site_label_3
_geom_angle
_geom_angle_site_symmetry_1
_geom_angle_site_symmetry_3
_geom_angle_publ_flag
C1 O1 H1 111.3(4) . . ?
C2 O2 H2 108.6(4) . . ?
C3 O3 H3 107.3(4) . . ?
C4 O4 H4 106.2(4) . . ?
C5 O5 H5 108.0(4) . . ?
H1a C1 O1 107.0(4) . . ?
H1b C1 O1 109.9(4) . . ?
H1b C1 H1a 108.2(5) . . ?
C2 C1 O1 111.99(4) . . ?
C2 C1 H1a 111.7(4) . . ?
C2 C1 H1b 108.0(4) . . ?
C1 C2 O2 106.87(4) . . ?
H2a C2 O2 109.8(3) . . ?
H2a C2 C1 108.5(3) . . ?
C3 C2 O2 110.24(3) . . ?
C3 C2 C1 111.67(3) . . ?
C3 C2 H2a 109.7(3) . . ?
C2 C3 O3 110.21(3) . . ?
H3a C3 O3 108.9(3) . . ?
H3a C3 C2 108.3(3) . . ?
C4 C3 O3 108.86(3) . . ?
C4 C3 C2 113.24(4) . . ?
C4 C3 H3a 107.2(3) . . ?
C3 C4 O4 110.99(3) . . ?
H4a C4 O4 108.5(4) . . ?
H4a C4 C3 109.4(4) . . ?
C5 C4 O4 109.77(3) . . ?
C5 C4 C3 110.29(3) . . ?
C5 C4 H4a 107.9(4) . . ?
C4 C5 O5 111.24(3) . . ?
H5a C5 O5 111.6(4) . . ?
H5a C5 C4 109.9(4) . . ?
H5b C5 O5 107.0(4) . . ?
H5b C5 C4 108.7(4) . . ?
H5b C5 H5a 108.2(6) . . ?

loop_
_geom_bond_atom_site_label_1
_geom_bond_atom_site_label_2
_geom_bond_distance
_geom_bond_site_symmetry_2
_geom_bond_publ_flag
O1 H1 0.948(8) . ?
O1 C1 1.4234(5) . ?
O2 H2 0.932(9) . ?
O2 C2 1.4292(5) . ?
O3 H3 0.957(9) . ?
O3 C3 1.4267(5) . ?
O4 H4 0.916(8) . ?
O4 C4 1.4353(5) . ?
O5 H5 0.934(9) . ?
O5 C5 1.4204(5) . ?
C1 H1a 1.088(8) . ?
C1 H1b 1.111(8) . ?
C1 C2 1.5178(6) . ?
C2 H2a 1.116(7) . ?
C2 C3 1.5349(5) . ?
C3 H3a 1.103(7) . ?
C3 C4 1.5308(6) . ?
C4 H4a 1.090(7) . ?
C4 C5 1.5204(5) . ?
C5 H5a 1.084(7) . ?
C5 H5b 1.104(8) . ?
